data_4116671
loop_
_publ_author_name
'Mitsuru Kondo'
'Mayumi Hamatani'
'Susumu Kitagawa'
'Cortlandt G. Pierpont'
'Kei Unoura'

_publ_section_title
;
 Novel Ligand-Unsupported Diruthenium Compounds, [Ru2(Cl4Cat)4]n- (Cl4Cat
 = Tetrachlorocatecholate; n=2 and 3)
;
_journal_name_full 'Journal of the American Chemical Society'
_journal_page_first 455
_journal_page_last 456
_journal_paper_doi 10.1021/ja973664q
_journal_volume 120
_journal_year 1998
_chemical_formula_sum 'C56 H70 Cl16 Na3 O19 Ru2'
_chemical_formula_weight 1885.52
_space_group_IT_number 2
_symmetry_cell_setting triclinic
_symmetry_Int_Tables_number 2
_symmetry_space_group_name_Hall '-P 1'
_symmetry_space_group_name_H-M 'P -1'
_audit_creation_date 'Mon Aug 18 19:38:00 1997'
_audit_creation_method 'from TEXRAY.INF file'
_cell_angle_alpha 93.50(2)
_cell_angle_beta 101.26(2)
_cell_angle_gamma 108.38(2)
_cell_formula_units_Z 2
_cell_length_a 20.428(7)
_cell_length_b 21.657(6)
_cell_length_c 9.443(1)
_cell_measurement_reflns_used 80
_cell_measurement_temperature 298
_cell_measurement_theta_max 25.5
_cell_measurement_theta_min 3
_cell_volume 3854.3(19)
_computing_cell_refinement 'MSC/AFC Diffractometer Control'
_computing_data_collection 'MSC/AFC Diffractometer Control'
_computing_data_reduction teXsan
_computing_publication_material teXsan
_computing_structure_refinement teXsan
_computing_structure_solution SIR92
_diffrn_ambient_temperature 288.2
_diffrn_measurement_device 'Rigaku RAXISIV'
_diffrn_orient_matrix_UB_11 0.00000
_diffrn_orient_matrix_UB_12 0.00000
_diffrn_orient_matrix_UB_13 0.00000
_diffrn_orient_matrix_UB_21 0.00000
_diffrn_orient_matrix_UB_22 0.00000
_diffrn_orient_matrix_UB_23 0.00000
_diffrn_orient_matrix_UB_31 0.00000
_diffrn_orient_matrix_UB_32 0.00000
_diffrn_orient_matrix_UB_33 0.00000
_diffrn_radiation_detector 'Imaging Plate'
_diffrn_radiation_monochromator graphite
_diffrn_radiation_source 'Rigaku rotating anode'
_diffrn_radiation_type 'Mo K\a'
_diffrn_radiation_wavelength 0.7107
_diffrn_reflns_av_R_equivalents 0.00
_diffrn_reflns_av_sigmaI/netI 0.132
_diffrn_reflns_limit_h_max 24
_diffrn_reflns_limit_h_min 0
_diffrn_reflns_limit_k_max 25
_diffrn_reflns_limit_k_min -26
_diffrn_reflns_limit_l_max 10
_diffrn_reflns_limit_l_min -10
_diffrn_reflns_number 10820
_diffrn_reflns_reduction_process 'Lp corrections applied'
_diffrn_reflns_theta_max 25.5
_diffrn_reflns_theta_min 3
_exptl_absorpt_coefficient_mu 1.026
_exptl_absorpt_correction_type none
_exptl_crystal_colour 'deep purple'
_exptl_crystal_density_diffrn 1.625
_exptl_crystal_description column
_exptl_crystal_F_000 1902.00
_exptl_crystal_size_max 0.30
_exptl_crystal_size_mid 0.15
_exptl_crystal_size_min 0.15
_refine_diff_density_max 0.76
_refine_diff_density_min -1.02
_refine_ls_extinction_method none
_refine_ls_goodness_of_fit_obs 2.047
_refine_ls_hydrogen_treatment noref
_refine_ls_matrix_type full
_refine_ls_number_constraints 0
_refine_ls_number_parameters 865
_refine_ls_number_reflns 6767
_refine_ls_number_restraints 0
_refine_ls_R_factor_obs 0.0543
_refine_ls_shift/esd_max 0.2060
_refine_ls_shift/esd_mean 0.0100
_refine_ls_structure_factor_coef F
_refine_ls_weighting_details 'w = 1/[\s^2^(Fo) + 0.00002|Fo|^2^]'
_refine_ls_weighting_scheme calc
_refine_ls_wR_factor_obs 0.0670
_reflns_number_observed 6767
_reflns_number_total 10820
_reflns_observed_criterion >3.0sigma(I)
_cod_data_source_file ja973664q_1.cif
_cod_data_source_block Na3[Ru2(Cl4Cat)4(thf)].7THF.3H2O
_cod_depositor_comments
;
The following automatic conversions were performed:

'_refine_ls_weighting_scheme' value 'w = 1/[\s^2^(Fo) +
0.00002|Fo|^2^]' was changed to 'calc'. New tag
'_refine_ls_weighting_details' was created. The value of the new tag
was set to 'w = 1/[\s^2^(Fo) + 0.00002|Fo|^2^]'.

Automatic conversion script
Id: cif_fix_values 3143 2015-03-26 13:38:13Z robertas 
;
_cod_original_cell_volume 3854(1)
_cod_original_sg_symbol_Hall P-1
_cod_original_sg_symbol_H-M 'P -1 '
_cod_original_formula_sum 'C56 H70 Cl16 Na3 O19 Ru2 '
_cod_database_code 4116671

loop_
_symmetry_equiv_pos_as_xyz
'   +x,   +y,   +z'
'   -x,   -y,   -z'

loop_
_atom_site_aniso_label
_atom_site_aniso_U_11
_atom_site_aniso_U_22
_atom_site_aniso_U_33
_atom_site_aniso_U_12
_atom_site_aniso_U_13
_atom_site_aniso_U_23
Ru(1) 0.0507(4) 0.0346(5) 0.0278(3) 0.0211(3) 0.0119(3) 0.0063(3)
Ru(2) 0.0502(4) 0.0340(5) 0.0286(3) 0.0219(3) 0.0126(3) 0.0072(3)
Cl(1) 0.190(3) 0.056(2) 0.047(1) 0.043(2) 0.036(2) 0.024(1)
Cl(2) 0.193(3) 0.049(2) 0.086(2) 0.056(2) 0.022(2) 0.027(2)
Cl(3) 0.192(3) 0.050(2) 0.092(2) 0.062(2) 0.041(2) 0.003(2)
Cl(4) 0.170(3) 0.059(2) 0.043(1) 0.049(2) 0.037(1) 0.001(1)
Cl(5) 0.130(2) 0.134(2) 0.050(1) 0.099(1) 0.035(1) 0.014(1)
Cl(6) 0.143(2) 0.119(2) 0.097(2) 0.106(1) 0.030(2) 0.006(2)
Cl(7) 0.133(2) 0.102(2) 0.106(2) 0.089(2) 0.032(2) 0.050(2)
Cl(8) 0.122(2) 0.120(2) 0.049(1) 0.083(2) 0.032(1) 0.043(1)
Cl(9) 0.139(2) 0.134(2) 0.039(1) 0.104(1) 0.035(1) 0.038(1)
Cl(10) 0.125(2) 0.078(2) 0.084(2) 0.073(1) 0.037(1) 0.042(1)
Cl(11) 0.123(2) 0.068(2) 0.075(2) 0.067(1) 0.017(1) -0.003(1)
Cl(12) 0.125(2) 0.096(2) 0.042(1) 0.076(1) 0.032(1) 0.009(1)
Cl(13) 0.167(2) 0.057(2) 0.048(1) 0.057(2) 0.046(1) 0.009(1)
Cl(14) 0.173(3) 0.061(2) 0.083(2) 0.073(2) 0.043(2) 0.014(2)
Cl(15) 0.186(3) 0.061(2) 0.071(2) 0.068(2) 0.026(2) 0.030(1)
Cl(16) 0.139(2) 0.060(2) 0.040(1) 0.036(2) 0.027(1) 0.020(1)
Na(1) 0.069(2) 0.046(3) 0.043(2) 0.027(2) 0.019(2) 0.001(2)
Na(2) 0.068(2) 0.052(3) 0.042(2) 0.029(2) 0.022(1) 0.004(2)
Na(3) 0.090(3) 0.080(4) 0.084(3) 0.013(3) 0.001(2) -0.003(3)
O(1) 0.068(4) 0.037(4) 0.033(3) 0.024(3) 0.019(2) 0.013(3)
O(2) 0.070(4) 0.037(4) 0.040(3) 0.023(3) 0.021(3) 0.013(3)
O(3) 0.057(3) 0.042(4) 0.033(3) 0.028(3) 0.011(2) 0.005(3)
O(4) 0.056(3) 0.059(4) 0.030(3) 0.035(3) 0.014(2) 0.010(3)
O(5) 0.063(3) 0.044(4) 0.027(3) 0.031(3) 0.014(2) 0.009(3)
O(6) 0.058(3) 0.053(4) 0.030(3) 0.037(3) 0.012(2) 0.008(3)
O(7) 0.060(4) 0.031(4) 0.042(3) 0.020(3) 0.017(3) 0.003(3)
O(8) 0.077(4) 0.040(4) 0.020(2) 0.027(3) 0.015(2) 0.012(2)
O(9) 0.072(5) 0.109(9) 0.070(4) -0.004(5) 0.027(4) 0.002(5)
O(10) 0.107(7) 0.12(1) 0.099(6) -0.003(7) -0.024(5) 0.001(7)
O(11) 0.102(6) 0.128(9) 0.084(5) 0.044(6) 0.015(5) 0.006(6)
O(12) 0.188(9) 0.101(8) 0.076(5) 0.064(7) -0.026(6) -0.013(6)
O(13) 0.102(7) 0.111(10) 0.192(9) 0.019(7) 0.016(7) 0.064(8)
O(14) 0.128(8) 0.18(1) 0.138(8) 0.059(7) 0.037(6) 0.040(8)
O(15) 0.105(8) 0.13(1) 0.166(9) 0.017(8) -0.009(7) 0.027(9)
O(16) 0.136(8) 0.102(10) 0.108(6) 0.011(7) 0.041(5) 0.009(6)
O(17) 0.093(5) 0.046(5) 0.055(3) 0.022(4) 0.024(3) 0.001(3)
O(18) 0.087(4) 0.068(5) 0.043(3) 0.049(3) 0.018(3) 0.006(3)
O(19) 0.098(4) 0.045(5) 0.052(3) 0.043(3) 0.020(3) 0.015(3)
C(1) 0.053(5) 0.037(7) 0.038(4) 0.016(4) 0.017(4) 0.006(4)
C(2) 0.066(6) 0.038(6) 0.030(4) 0.024(4) 0.013(4) 0.007(4)
C(3) 0.082(7) 0.034(7) 0.047(5) 0.018(5) 0.012(5) 0.014(5)
C(4) 0.101(8) 0.036(7) 0.049(5) 0.027(6) 0.005(5) 0.008(5)
C(5) 0.077(7) 0.028(7) 0.060(6) 0.018(5) 0.013(5) -0.001(5)
C(6) 0.085(6) 0.037(7) 0.034(4) 0.024(5) 0.019(4) 0.003(4)
C(7) 0.047(5) 0.045(6) 0.034(4) 0.023(4) 0.014(3) 0.005(4)
C(8) 0.043(5) 0.053(7) 0.027(4) 0.027(4) 0.007(3) 0.003(4)
C(9) 0.069(6) 0.075(8) 0.024(4) 0.043(5) 0.010(4) 0.003(4)
C(10) 0.073(6) 0.055(7) 0.072(6) 0.048(4) 0.023(5) 0.008(5)
C(11) 0.078(6) 0.055(7) 0.055(5) 0.046(5) 0.017(4) 0.017(5)
C(12) 0.060(5) 0.061(7) 0.026(4) 0.032(5) 0.006(4) 0.015(4)
C(13) 0.057(5) 0.040(6) 0.035(4) 0.025(4) 0.020(3) 0.010(4)
C(14) 0.043(5) 0.062(7) 0.025(4) 0.025(4) 0.009(3) 0.008(4)
C(15) 0.082(6) 0.066(7) 0.039(4) 0.051(5) 0.030(4) 0.025(4)
C(16) 0.060(6) 0.060(7) 0.036(4) 0.031(5) 0.007(4) 0.014(4)
C(17) 0.059(6) 0.041(7) 0.068(6) 0.029(5) 0.017(4) 0.006(5)
C(18) 0.063(5) 0.049(6) 0.033(4) 0.033(4) 0.014(4) 0.003(4)
C(19) 0.056(5) 0.041(7) 0.021(4) 0.017(4) 0.014(3) 0.007(4)
C(20) 0.048(5) 0.038(7) 0.042(5) 0.012(5) 0.006(4) 0.001(4)
C(21) 0.085(6) 0.036(7) 0.029(4) 0.025(5) 0.018(4) -0.002(4)
C(22) 0.087(7) 0.031(7) 0.060(6) 0.028(5) 0.014(5) 0.000(5)
C(23) 0.079(7) 0.035(7) 0.037(5) 0.014(5) 0.002(4) 0.015(4)
C(24) 0.073(6) 0.036(7) 0.029(4) 0.018(5) 0.013(4) 0.007(4)
C(25) 0.077(10) 0.27(3) 0.065(8) 0.01(1) -0.010(7) -0.03(1)
C(26) 0.09(2) 0.48(5) 0.45(4) 0.00(2) -0.02(2) 0.24(3)
C(27) 0.32(3) 0.32(4) 0.34(3) -0.18(3) -0.08(3) 0.19(3)
C(28) 0.11(1) 0.17(2) 0.117(10) 0.01(1) 0.061(7) 0.03(1)
C(29) 0.22(2) 0.15(3) 0.27(2) 0.02(2) -0.09(2) 0.03(2)
C(30) 0.21(2) 0.16(2) 0.15(1) 0.00(2) -0.08(1) 0.00(2)
C(31) 0.21(2) 0.11(2) 0.12(1) -0.01(2) 0.03(1) 0.01(1)
C(32) 0.19(2) 0.15(2) 0.18(2) -0.05(2) -0.09(1) 0.04(2)
C(33) 0.24(2) 0.43(3) 0.10(1) 0.20(2) 0.06(1) 0.02(2)
C(34) 0.22(1) 0.41(3) 0.26(2) 0.16(1) 0.11(1) -0.10(2)
C(35) 0.17(2) 0.37(3) 0.22(2) 0.14(2) -0.05(2) -0.11(2)
C(36) 0.13(1) 0.23(2) 0.24(2) 0.05(1) 0.02(1) -0.12(2)
C(37) 0.27(2) 0.10(1) 0.20(2) 0.09(1) 0.01(2) 0.04(1)
C(38) 0.31(2) 0.25(3) 0.08(1) 0.10(2) -0.06(1) -0.02(1)
C(39) 0.64(4) 0.21(2) 0.12(1) 0.24(2) -0.10(2) -0.03(2)
C(40) 0.47(3) 0.15(1) 0.19(2) 0.22(1) -0.09(2) -0.08(1)
C(41) 0.15(2) 0.14(2) 0.37(3) 0.03(1) 0.03(2) 0.16(2)
C(42) 0.17(2) 0.12(2) 0.21(2) 0.03(1) 0.04(1) 0.08(1)
C(43) 0.14(1) 0.19(2) 0.14(1) 0.09(1) 0.03(1) 0.03(1)
C(44) 0.11(1) 0.13(2) 0.14(1) 0.03(1) -0.015(10) 0.01(1)
C(45) 0.21(2) 0.23(2) 0.26(2) 0.13(1) 0.06(2) 0.10(2)
C(46) 0.24(2) 0.30(3) 0.25(2) 0.10(2) 0.16(1) 0.03(2)
C(47) 0.27(3) 0.49(4) 0.29(2) 0.15(2) 0.09(2) 0.27(2)
C(48) 0.38(2) 0.69(4) 0.32(2) 0.39(2) 0.24(2) 0.30(2)
C(49) 0.19(2) 0.17(3) 0.15(2) 0.01(2) -0.03(1) 0.01(2)
C(50) 0.19(2) 0.37(3) 0.29(3) 0.17(2) 0.01(2) 0.04(3)
C(51) 0.24(3) 0.17(3) 0.29(3) -0.08(2) 0.05(2) -0.02(3)
C(52) 0.31(3) 0.24(3) 0.09(1) 0.06(2) 0.00(2) -0.01(2)
C(53) 0.13(1) 0.16(2) 0.12(1) 0.04(1) 0.004(10) 0.00(1)
C(54) 0.12(1) 0.16(2) 0.14(1) 0.03(1) 0.00(1) -0.04(1)
C(55) 0.21(2) 0.16(2) 0.19(2) 0.10(1) 0.02(1) 0.05(1)
C(56) 0.23(2) 0.10(2) 0.15(1) 0.05(1) 0.10(1) 0.00(1)

loop_
_atom_site_label
_atom_site_fract_x
_atom_site_fract_y
_atom_site_fract_z
_atom_site_U_iso_or_equiv
_atom_site_thermal_displace_type
_atom_site_calc_flag
_atom_site_occupancy
Ru1 0.79976(4) 0.27592(4) 0.88190(6) 0.0355(2) Uani d 1.00
Ru2 0.68221(4) 0.21697(4) 0.82047(6) 0.0350(2) Uani d 1.00
Cl1 0.7963(2) 0.4462(2) 0.5522(3) 0.095(1) Uani d 1.00
Cl2 0.7834(2) 0.5723(2) 0.7110(3) 0.106(1) Uani d 1.00
Cl3 0.7815(2) 0.5800(2) 1.0410(3) 0.105(1) Uani d 1.00
Cl4 0.7938(2) 0.4616(2) 1.2093(2) 0.087(1) Uani d 1.00
Cl5 0.8969(1) 0.1343(2) 0.6076(2) 0.0889(9) Uani d 1.00
Cl6 0.9436(2) 0.0356(2) 0.8002(3) 0.104(1) Uani d 1.00
Cl7 0.9306(2) 0.0389(2) 1.1228(3) 0.100(1) Uani d 1.00
Cl8 0.8712(1) 0.1411(2) 1.2530(2) 0.0836(9) Uani d 1.00
Cl9 0.6080(1) 0.3465(2) 0.4410(2) 0.0865(9) Uani d 1.00
Cl10 0.5633(2) 0.4599(2) 0.5741(3) 0.0829(9) Uani d 1.00
Cl11 0.5621(2) 0.4730(2) 0.9067(3) 0.0814(9) Uani d 1.00
Cl12 0.5999(1) 0.3697(2) 1.0959(2) 0.0764(9) Uani d 1.00
Cl13 0.7018(2) 0.0305(2) 0.5151(2) 0.0829(10) Uani d 1.00
Cl14 0.7232(2) -0.0798(2) 0.7015(3) 0.095(1) Uani d 1.00
Cl15 0.7109(2) -0.0699(2) 1.0274(3) 0.099(1) Uani d 1.00
Cl16 0.6851(2) 0.0532(2) 1.1670(2) 0.0773(10) Uani d 1.00
Na1 0.7298(2) 0.2953(2) 0.4824(3) 0.050(1) Uani d 1.00
Na2 0.7533(2) 0.2050(2) 1.2125(3) 0.050(1) Uani d 1.00
Na3 0.7185(2) -0.2296(3) 0.1497(5) 0.091(2) Uani d 1.00
O1 0.7952(3) 0.3483(3) 1.0207(5) 0.043(2) Uani d 1.00
O2 0.7963(3) 0.3413(3) 0.7385(5) 0.046(2) Uani d 1.00
O3 0.8276(3) 0.2232(3) 1.0404(5) 0.041(2) Uani d 1.00
O4 0.8358(3) 0.2191(3) 0.7628(5) 0.044(2) Uani d 1.00
O5 0.6446(3) 0.2730(3) 0.9353(5) 0.040(2) Uani d 1.00
O6 0.6503(3) 0.2648(3) 0.6578(5) 0.042(2) Uani d 1.00
O7 0.6783(3) 0.1508(3) 0.9647(5) 0.043(2) Uani d 1.00
O8 0.6807(3) 0.1406(3) 0.6860(5) 0.043(2) Uani d 1.00
O9 0.9254(4) 0.3400(5) 0.9473(7) 0.091(3) Uani d 1.00
O10 0.8029(5) -0.1536(6) 0.3453(9) 0.127(4) Uani d 1.00
O11 0.6270(4) -0.1956(5) 0.2010(8) 0.105(3) Uani d 1.00
O12 0.6473(5) -0.2795(5) -0.0810(8) 0.127(4) Uani d 1.00
O13 0.6934(5) -0.3232(6) 0.264(1) 0.139(4) Uani d 1.00
O14 0.8200(5) -0.2132(6) 0.048(1) 0.144(5) Uani d 1.00
O15 0.9569(5) 0.3569(7) 0.458(1) 0.146(5) Uani d 1.00
O16 0.4690(5) -0.1460(6) -0.2186(9) 0.121(4) Uani d 1.00
O17 0.8145(3) 0.3204(4) 0.3173(6) 0.064(2) Uani d 1.00
O18 0.6553(3) 0.2425(3) 0.2267(6) 0.060(2) Uani d 1.00
O19 0.7557(3) 0.1954(3) 0.4719(6) 0.060(2) Uani d 1.00
C1 0.7930(4) 0.4002(5) 0.9532(8) 0.041(3) Uani d 1.00
C2 0.7939(5) 0.3974(5) 0.8039(8) 0.043(3) Uani d 1.00
C3 0.7922(5) 0.4508(5) 0.7317(9) 0.054(3) Uani d 1.00
C4 0.7887(5) 0.5081(5) 0.8074(10) 0.062(3) Uani d 1.00
C5 0.7860(5) 0.5106(5) 0.9487(10) 0.056(3) Uani d 1.00
C6 0.7920(5) 0.4583(5) 1.0272(8) 0.050(3) Uani d 1.00
C7 0.8551(4) 0.1809(5) 0.9896(8) 0.040(3) Uani d 1.00
C8 0.8584(4) 0.1777(5) 0.8393(8) 0.039(3) Uani d 1.00
C9 0.8872(5) 0.1334(5) 0.7880(8) 0.052(3) Uani d 1.00
C10 0.9086(5) 0.0895(5) 0.8698(10) 0.059(3) Uani d 1.00
C11 0.9048(5) 0.0923(5) 1.0193(9) 0.056(3) Uani d 1.00
C12 0.8771(4) 0.1369(5) 1.0717(8) 0.046(3) Uani d 1.00
C13 0.6259(4) 0.3171(5) 0.8602(8) 0.040(3) Uani d 1.00
C14 0.6275(4) 0.3120(5) 0.7063(8) 0.041(3) Uani d 1.00
C15 0.6062(5) 0.3553(5) 0.6230(8) 0.053(3) Uani d 1.00
C16 0.5859(5) 0.4054(5) 0.6825(8) 0.050(3) Uani d 1.00
C17 0.5841(5) 0.4097(5) 0.8280(10) 0.053(3) Uani d 1.00
C18 0.6039(4) 0.3659(5) 0.9157(8) 0.045(3) Uani d 1.00
C19 0.6870(4) 0.0983(5) 0.9092(7) 0.039(3) Uani d 1.00
C20 0.6891(4) 0.0917(5) 0.7595(9) 0.044(3) Uani d 1.00
C21 0.6979(5) 0.0355(5) 0.6956(8) 0.048(3) Uani d 1.00
C22 0.7078(5) -0.0133(5) 0.7830(10) 0.058(3) Uani d 1.00
C23 0.7035(5) -0.0082(5) 0.9242(9) 0.053(3) Uani d 1.00
C24 0.6900(5) 0.0450(5) 0.9859(8) 0.046(3) Uani d 1.00
C25 0.9610(7) 0.370(1) 1.086(1) 0.155(7) Uani d 1.00
C26 1.031(1) 0.402(2) 1.066(3) 0.37(2) Uani d 1.00
C27 1.024(2) 0.424(2) 0.935(3) 0.41(2) Uani d 1.00
C28 0.9639(7) 0.3638(9) 0.842(1) 0.134(7) Uani d 1.00
C29 0.840(1) -0.166(1) 0.474(3) 0.25(1) Uani d 1.00
C30 0.907(1) -0.113(1) 0.525(2) 0.203(10) Uani d 1.00
C31 0.9037(10) -0.064(1) 0.432(2) 0.165(9) Uani d 1.00
C32 0.835(1) -0.085(1) 0.347(2) 0.217(10) Uani d 1.00
C33 0.6292(10) -0.168(1) 0.335(2) 0.24(1) Uani d 1.00
C34 0.567(1) -0.149(1) 0.324(2) 0.28(1) Uani d 1.00
C35 0.5328(10) -0.164(1) 0.208(2) 0.26(1) Uani d 1.00
C36 0.5593(9) -0.205(1) 0.127(2) 0.211(9) Uani d 1.00
C37 0.611(1) -0.2548(9) -0.194(2) 0.187(9) Uani d 1.00
C38 0.598(1) -0.296(1) -0.321(2) 0.23(1) Uani d 1.00
C39 0.599(2) -0.356(1) -0.277(2) 0.33(1) Uani d 1.00
C40 0.633(1) -0.3439(10) -0.131(2) 0.274(10) Uani d 1.00
C41 0.6227(10) -0.365(1) 0.246(2) 0.222(10) Uani d 1.00
C42 0.6198(9) -0.4250(10) 0.295(2) 0.170(8) Uani d 1.00
C43 0.6898(8) -0.4209(10) 0.354(2) 0.151(7) Uani d 1.00
C44 0.7342(8) -0.3503(9) 0.357(2) 0.135(7) Uani d 1.00
C45 0.880(1) -0.233(1) 0.093(2) 0.22(1) Uani d 1.00
C46 0.916(1) -0.226(1) -0.024(2) 0.25(1) Uani d 1.00
C47 0.888(1) -0.189(2) -0.124(2) 0.33(1) Uani d 1.00
C48 0.829(1) -0.189(2) -0.069(2) 0.38(1) Uani d 1.00
C49 0.980(1) 0.305(1) 0.470(2) 0.20(1) Uani d 1.00
C50 1.056(1) 0.326(1) 0.505(3) 0.27(1) Uani d 1.00
C51 1.074(1) 0.393(2) 0.538(3) 0.27(1) Uani d 1.00
C52 1.017(1) 0.415(1) 0.497(2) 0.23(1) Uani d 1.00
C53 0.4919(8) -0.0809(10) -0.141(2) 0.143(7) Uani d 1.00
C54 0.4946(8) -0.034(1) -0.254(2) 0.153(8) Uani d 1.00
C55 0.4884(10) -0.076(1) -0.388(2) 0.177(8) Uani d 1.00
C56 0.4909(9) -0.1370(9) -0.344(2) 0.157(7) Uani d 1.00
H1 0.9405 0.4005 1.1188 0.1899 Uiso calc 1.00
H2 0.9597 0.3383 1.1519 0.1899 Uiso calc 1.00
H3 1.0538 0.4378 1.1380 0.3916 Uiso calc 1.00
H4 1.0552 0.3710 1.0717 0.3916 Uiso calc 1.00
H5 1.0111 0.4597 0.9316 0.4842 Uiso calc 1.00
H6 1.0653 0.4277 0.8977 0.4842 Uiso calc 1.00
H7 0.9803 0.3316 0.8021 0.1604 Uiso calc 1.00
H8 0.9358 0.3771 0.7645 0.1604 Uiso calc 1.00
H9 0.8128 -0.1691 0.5432 0.2945 Uiso calc 1.00
H10 0.8491 -0.2053 0.4538 0.2945 Uiso calc 1.00
H11 0.9115 -0.0966 0.6228 0.2413 Uiso calc 1.00
H12 0.9451 -0.1277 0.5168 0.2413 Uiso calc 1.00
H13 0.9119 -0.0233 0.4871 0.1976 Uiso calc 1.00
H14 0.9359 -0.0598 0.3715 0.1976 Uiso calc 1.00
H15 0.8363 -0.0771 0.2502 0.2575 Uiso calc 1.00
H16 0.8077 -0.0637 0.3854 0.2575 Uiso calc 1.00
H17 0.6296 -0.1988 0.4018 0.2747 Uiso calc 1.00
H18 0.6704 -0.1304 0.3650 0.2747 Uiso calc 1.00
H19 0.5414 -0.1703 0.3917 0.3405 Uiso calc 1.00
H20 0.5810 -0.1034 0.3468 0.3405 Uiso calc 1.00
H21 0.4855 -0.1898 0.2138 0.3036 Uiso calc 1.00
H22 0.5326 -0.1278 0.1628 0.3036 Uiso calc 1.00
H23 0.5597 -0.1935 0.0333 0.2517 Uiso calc 1.00
H24 0.5323 -0.2506 0.1217 0.2517 Uiso calc 1.00
H25 0.5687 -0.2532 -0.1722 0.2260 Uiso calc 1.00
H26 0.6406 -0.2119 -0.2024 0.2260 Uiso calc 1.00
H27 0.5533 -0.3006 -0.3794 0.2720 Uiso calc 1.00
H28 0.6339 -0.2804 -0.3728 0.2720 Uiso calc 1.00
H29 0.5514 -0.3843 -0.2854 0.3980 Uiso calc 1.00
H30 0.6223 -0.3752 -0.3317 0.3980 Uiso calc 1.00
H31 0.6770 -0.3517 -0.1228 0.3223 Uiso calc 1.00
H32 0.6051 -0.3704 -0.0765 0.3223 Uiso calc 1.00
H33 0.5996 -0.3434 0.2972 0.2689 Uiso calc 1.00
H34 0.6016 -0.3718 0.1439 0.2689 Uiso calc 1.00
H35 0.5926 -0.4324 0.3664 0.2023 Uiso calc 1.00
H36 0.5991 -0.4595 0.2157 0.2023 Uiso calc 1.00
H37 0.6938 -0.4322 0.4504 0.1800 Uiso calc 1.00
H38 0.7041 -0.4489 0.2959 0.1800 Uiso calc 1.00
H39 0.7760 -0.3479 0.3246 0.1630 Uiso calc 1.00
H40 0.7465 -0.3273 0.4525 0.1630 Uiso calc 1.00
H41 0.9078 -0.2055 0.1810 0.2583 Uiso calc 1.00
H42 0.8637 -0.2770 0.1115 0.2583 Uiso calc 1.00
H43 0.9653 -0.2011 0.0200 0.2841 Uiso calc 1.00
H44 0.9123 -0.2673 -0.0643 0.2841 Uiso calc 1.00
H45 0.9201 -0.1486 -0.1244 0.3761 Uiso calc 1.00
H46 0.8737 -0.2149 -0.2188 0.3761 Uiso calc 1.00
H47 0.7890 -0.2107 -0.1438 0.4168 Uiso calc 1.00
H48 0.8348 -0.1436 -0.0525 0.4168 Uiso calc 1.00
H49 0.9596 0.2844 0.5452 0.2421 Uiso calc 1.00
H50 0.9583 0.2781 0.3800 0.2421 Uiso calc 1.00
H51 1.0680 0.3031 0.5826 0.3133 Uiso calc 1.00
H52 1.0682 0.3111 0.4205 0.3133 Uiso calc 1.00
H53 1.0950 0.4030 0.6392 0.3173 Uiso calc 1.00
H54 1.1111 0.4111 0.4862 0.3173 Uiso calc 1.00
H55 1.0250 0.4386 0.4185 0.2586 Uiso calc 1.00
H56 1.0168 0.4415 0.5784 0.2586 Uiso calc 1.00
H57 0.4600 -0.0774 -0.0841 0.1700 Uiso calc 1.00
H58 0.5380 -0.0715 -0.0807 0.1700 Uiso calc 1.00
H59 0.4563 -0.0181 -0.2616 0.1802 Uiso calc 1.00
H60 0.5381 0.0010 -0.2305 0.1802 Uiso calc 1.00
H61 0.4446 -0.0822 -0.4541 0.2071 Uiso calc 1.00
H62 0.5264 -0.0569 -0.4324 0.2071 Uiso calc 1.00
H63 0.5382 -0.1375 -0.3280 0.1888 Uiso calc 1.00
H64 0.4610 -0.1721 -0.4164 0.1888 Uiso calc 1.00

loop_
_atom_type_symbol
_atom_type_oxidation_number
_atom_type_number_in_cell
_atom_type_scat_dispersion_real
_atom_type_scat_dispersion_imag
_atom_type_scat_source
C 0 112 0.003 0.002
;International Tables for Crystallography
(1992, Vol. C, Tables 4.2.6.8 and 6.1.1.1)
;
H 0 140 0.000 0.000
;International Tables for Crystallography
(1992, Vol. C, Table 6.1.1.2)
;
O 0 38 0.011 0.006
;International Tables for Crystallography
(1992, Vol. C, Tables 4.2.6.8 and 6.1.1.1)
;
Ru 0 4 -1.259 0.836
;International Tables for Crystallography
(1992, Vol. C, Tables 4.2.6.8 and 6.1.1.1)
;
Cl 0 32 0.148 0.159
;International Tables for Crystallography
(1992, Vol. C, Tables 4.2.6.8 and 6.1.1.1)
;
Na 0 6 0.036 0.025
;International Tables for Crystallography
(1992, Vol. C, Tables 4.2.6.8 and 6.1.1.1)
;

loop_
_geom_angle_atom_site_label_1
_geom_angle_atom_site_label_2
_geom_angle_atom_site_label_3
_geom_angle
_geom_angle_site_symmetry_1
_geom_angle_site_symmetry_2
_geom_angle_site_symmetry_3
_geom_angle_publ_flag
Ru(2) Ru(1) O(1) 97.8(2) 1_555 1_555 1_555 yes
Ru(2) Ru(1) O(2) 96.3(2) 1_555 1_555 1_555 yes
Ru(2) Ru(1) O(3) 97.1(2) 1_555 1_555 1_555 yes
Ru(2) Ru(1) O(4) 99.5(2) 1_555 1_555 1_555 yes
Ru(2) Ru(1) O(9) 179.5(3) 1_555 1_555 1_555 yes
O(1) Ru(1) O(2) 82.5(2) 1_555 1_555 1_555 yes
O(1) Ru(1) O(3) 95.1(2) 1_555 1_555 1_555 yes
O(1) Ru(1) O(4) 162.6(2) 1_555 1_555 1_555 yes
O(1) Ru(1) O(9) 81.8(3) 1_555 1_555 1_555 yes
O(2) Ru(1) O(3) 166.6(2) 1_555 1_555 1_555 yes
O(2) Ru(1) O(4) 96.3(2) 1_555 1_555 1_555 yes
O(2) Ru(1) O(9) 83.2(3) 1_555 1_555 1_555 yes
O(3) Ru(1) O(4) 82.0(2) 1_555 1_555 1_555 yes
O(3) Ru(1) O(9) 83.4(3) 1_555 1_555 1_555 yes
O(4) Ru(1) O(9) 80.8(3) 1_555 1_555 1_555 yes
Ru(1) Ru(2) O(5) 100.5(2) 1_555 1_555 1_555 yes
Ru(1) Ru(2) O(6) 99.8(2) 1_555 1_555 1_555 yes
Ru(1) Ru(2) O(7) 100.0(2) 1_555 1_555 1_555 yes
Ru(1) Ru(2) O(8) 101.4(2) 1_555 1_555 1_555 yes
O(5) Ru(2) O(6) 82.3(2) 1_555 1_555 1_555 yes
O(5) Ru(2) O(7) 94.2(2) 1_555 1_555 1_555 yes
O(5) Ru(2) O(8) 158.2(2) 1_555 1_555 1_555 yes
O(6) Ru(2) O(7) 160.3(2) 1_555 1_555 1_555 yes
O(6) Ru(2) O(8) 94.5(2) 1_555 1_555 1_555 yes
O(7) Ru(2) O(8) 81.5(2) 1_555 1_555 1_555 yes
O(2) Na(1) O(6) 69.0(2) 1_555 1_555 1_555 yes
O(2) Na(1) O(17) 109.0(2) 1_555 1_555 1_555 yes
O(2) Na(1) O(18) 176.2(2) 1_555 1_555 1_555 yes
O(2) Na(1) O(19) 97.9(2) 1_555 1_555 1_555 yes
O(6) Na(1) O(17) 175.5(3) 1_555 1_555 1_555 yes
O(6) Na(1) O(18) 107.4(2) 1_555 1_555 1_555 yes
O(6) Na(1) O(19) 95.5(3) 1_555 1_555 1_555 yes
O(17) Na(1) O(18) 74.5(2) 1_555 1_555 1_555 yes
O(17) Na(1) O(19) 80.7(3) 1_555 1_555 1_555 yes
O(18) Na(1) O(19) 81.0(2) 1_555 1_555 1_555 yes
O(3) Na(2) O(7) 71.5(2) 1_555 1_555 1_555 yes
O(3) Na(2) O(17) 87.6(2) 1_555 1_555 1_556 yes
O(3) Na(2) O(18) 129.4(3) 1_555 1_555 1_556 yes
O(3) Na(2) O(19) 142.4(2) 1_555 1_555 1_556 yes
O(7) Na(2) O(17) 132.8(3) 1_555 1_555 1_556 yes
O(7) Na(2) O(18) 83.3(2) 1_555 1_555 1_556 yes
O(7) Na(2) O(19) 140.0(2) 1_555 1_555 1_556 yes
O(17) Na(2) O(18) 78.3(3) 1_556 1_555 1_556 yes
O(17) Na(2) O(19) 80.1(2) 1_556 1_555 1_556 yes
O(18) Na(2) O(19) 82.7(2) 1_556 1_555 1_556 yes
O(10) Na(3) O(11) 91.7(4) 1_555 1_555 1_555 yes
O(10) Na(3) O(12) 163.5(4) 1_555 1_555 1_555 yes
O(10) Na(3) O(13) 99.5(4) 1_555 1_555 1_555 yes
O(10) Na(3) O(14) 82.4(4) 1_555 1_555 1_555 yes
O(11) Na(3) O(12) 89.6(4) 1_555 1_555 1_555 yes
O(11) Na(3) O(13) 96.8(4) 1_555 1_555 1_555 yes
O(11) Na(3) O(14) 150.8(5) 1_555 1_555 1_555 yes
O(12) Na(3) O(13) 96.6(4) 1_555 1_555 1_555 yes
O(12) Na(3) O(14) 88.4(4) 1_555 1_555 1_555 yes
O(13) Na(3) O(14) 112.4(5) 1_555 1_555 1_555 yes
Ru(1) O(1) C(1) 110.9(5) 1_555 1_555 1_555 yes
Ru(1) O(2) Na(1) 116.7(3) 1_555 1_555 1_555 yes
Na(1) O(2) C(2) 121.7(5) 1_555 1_555 1_555 yes
Ru(1) O(2) C(2) 111.0(5) 1_555 1_555 1_555 yes
Ru(1) O(3) Na(2) 113.6(3) 1_555 1_555 1_555 yes
Ru(1) O(3) C(7) 110.6(5) 1_555 1_555 1_555 yes
Na(2) O(3) C(7) 126.2(5) 1_555 1_555 1_555 yes
Ru(1) O(4) C(8) 112.3(4) 1_555 1_555 1_555 yes
Ru(1) O(9) C(25) 123.5(7) 1_555 1_555 1_555 yes
Ru(1) O(9) C(28) 122.1(7) 1_555 1_555 1_555 yes
Ru(2) O(5) C(13) 112.7(5) 1_555 1_555 1_555 yes
Ru(2) O(6) Na(1) 115.9(3) 1_555 1_555 1_555 yes
Ru(2) O(6) C(14) 111.8(4) 1_555 1_555 1_555 yes
Ru(2) O(6) C(14) 111.8(4) 1_555 1_555 1_555 yes
Ru(2) O(7) Na(2) 111.1(3) 1_555 1_555 1_555 yes
Ru(2) O(7) C(19) 111.0(5) 1_555 1_555 1_555 yes
Na(2) O(7) C(19) 117.9(5) 1_555 1_555 1_555 yes
Ru(2) O(8) C(20) 111.4(5) 1_555 1_555 1_555 yes
C(25) O(9) C(28) 112(1) 1_555 1_555 1_555 yes
Na(3) O(10) C(29) 129(1) 1_555 1_555 1_555 yes
Na(3) O(10) C(32) 127.2(10) 1_555 1_555 1_555 yes
C(29) O(10) C(32) 102(1) 1_555 1_555 1_555 yes
Na(3) O(11) C(33) 122.4(10) 1_555 1_555 1_555 yes
Na(3) O(11) C(36) 133.7(10) 1_555 1_555 1_555 yes
C(33) O(11) C(36) 103(1) 1_555 1_555 1_555 yes
Na(3) O(12) C(37) 131(1) 1_555 1_555 1_555 yes
Na(3) O(12) C(40) 123(1) 1_555 1_555 1_555 yes
C(37) O(12) C(40) 105(1) 1_555 1_555 1_555 yes
Na(3) O(13) C(41) 119(1) 1_555 1_555 1_555 yes
Na(3) O(13) C(44) 133.8(10) 1_555 1_555 1_555 yes
C(41) O(13) C(44) 106(1) 1_555 1_555 1_555 yes
Na(3) O(14) C(45) 129(1) 1_555 1_555 1_555 yes
Na(3) O(14) C(48) 126(1) 1_555 1_555 1_555 yes
C(45) O(14) C(48) 103(1) 1_555 1_555 1_555 yes
C(49) O(15) C(52) 107(1) 1_555 1_555 1_555 yes
C(53) O(16) C(56) 104(1) 1_555 1_555 1_555 yes
O(1) C(1) C(2) 118.7(8) 1_555 1_555 1_555 yes
O(1) C(1) C(6) 122.1(7) 1_555 1_555 1_555 yes
O(2) C(1) C(6) 149.8(7) 1_555 1_555 1_555 yes
C(2) C(1) C(6) 119.1(9) 1_555 1_555 1_555 yes
O(2) C(2) C(1) 117.0(8) 1_555 1_555 1_555 yes
O(2) C(2) C(3) 123.2(7) 1_555 1_555 1_555 yes
C(1) C(2) C(3) 119.9(9) 1_555 1_555 1_555 yes
Cl(1) C(3) C(2) 118.2(8) 1_555 1_555 1_555 yes
Cl(1) C(3) C(4) 121.7(8) 1_555 1_555 1_555 yes
C(2) C(3) C(4) 120.1(8) 1_555 1_555 1_555 yes
Cl(2) C(4) C(3) 118.3(7) 1_555 1_555 1_555 yes
Cl(2) C(4) C(5) 121.1(9) 1_555 1_555 1_555 yes
C(3) C(4) C(5) 120.5(10) 1_555 1_555 1_555 yes
Cl(3) C(5) C(4) 120.7(9) 1_555 1_555 1_555 yes
Cl(3) C(5) C(6) 118.7(7) 1_555 1_555 1_555 yes
C(4) C(5) C(6) 120.5(10) 1_555 1_555 1_555 yes
Cl(4) C(6) C(1) 118.4(7) 1_555 1_555 1_555 yes
Cl(4) C(6) C(5) 121.9(7) 1_555 1_555 1_555 yes
C(1) C(6) C(5) 119.7(8) 1_555 1_555 1_555 yes
O(3) C(7) C(8) 118.0(8) 1_555 1_555 1_555 yes
O(3) C(7) C(12) 123.7(7) 1_555 1_555 1_555 yes
C(8) C(7) C(12) 118.2(8) 1_555 1_555 1_555 yes
O(4) C(8) C(7) 117.0(8) 1_555 1_555 1_555 yes
O(4) C(8) C(9) 125.6(7) 1_555 1_555 1_555 yes
C(7) C(8) C(9) 117.4(8) 1_555 1_555 1_555 yes
Cl(5) C(9) C(8) 116.9(7) 1_555 1_555 1_555 yes
Cl(5) C(9) C(10) 119.0(7) 1_555 1_555 1_555 yes
C(8) C(9) C(10) 124.1(8) 1_555 1_555 1_555 yes
Cl(6) C(10) C(9) 122.1(7) 1_555 1_555 1_555 yes
Cl(6) C(10) C(11) 119.5(8) 1_555 1_555 1_555 yes
C(9) C(10) C(11) 118.4(9) 1_555 1_555 1_555 yes
Cl(7) C(11) C(10) 119.5(8) 1_555 1_555 1_555 yes
Cl(7) C(11) C(12) 122.7(7) 1_555 1_555 1_555 yes
C(10) C(11) C(12) 117.7(8) 1_555 1_555 1_555 yes
Cl(8) C(12) C(7) 117.1(7) 1_555 1_555 1_555 yes
Cl(8) C(12) C(11) 118.8(7) 1_555 1_555 1_555 yes
C(7) C(12) C(11) 124.1(8) 1_555 1_555 1_555 yes
O(5) C(13) C(14) 116.6(8) 1_555 1_555 1_555 yes
O(5) C(13) C(18) 125.3(7) 1_555 1_555 1_555 yes
C(14) C(13) C(18) 118.1(8) 1_555 1_555 1_555 yes
O(6) C(14) C(13) 116.1(8) 1_555 1_555 1_555 yes
O(6) C(14) C(15) 125.3(7) 1_555 1_555 1_555 yes
C(13) C(14) C(15) 118.6(8) 1_555 1_555 1_555 yes
Cl(9) C(15) C(14) 116.8(7) 1_555 1_555 1_555 yes
Cl(9) C(15) C(16) 121.0(7) 1_555 1_555 1_555 yes
C(14) C(15) C(16) 122.2(8) 1_555 1_555 1_555 yes
Cl(10) C(16) C(15) 120.0(6) 1_555 1_555 1_555 yes
Cl(10) C(16) C(17) 121.2(8) 1_555 1_555 1_555 yes
C(15) C(16) C(17) 118.8(9) 1_555 1_555 1_555 yes
Cl(11) C(17) C(16) 120.0(8) 1_555 1_555 1_555 yes
Cl(11) C(17) C(18) 119.2(7) 1_555 1_555 1_555 yes
C(16) C(17) C(18) 120.7(9) 1_555 1_555 1_555 yes
Cl(12) C(18) C(13) 117.5(7) 1_555 1_555 1_555 yes
Cl(12) C(18) C(17) 121.0(7) 1_555 1_555 1_555 yes
C(13) C(18) C(17) 121.5(8) 1_555 1_555 1_555 yes
O(7) C(19) C(20) 118.6(8) 1_555 1_555 1_555 yes
O(7) C(19) C(24) 124.0(7) 1_555 1_555 1_555 yes
C(20) C(19) C(24) 117.2(9) 1_555 1_555 1_555 yes
O(8) C(20) C(19) 116.2(8) 1_555 1_555 1_555 yes
O(8) C(20) C(21) 123.5(8) 1_555 1_555 1_555 yes
C(19) C(20) C(21) 120.2(9) 1_555 1_555 1_555 yes
Cl(13) C(21) C(20) 118.5(7) 1_555 1_555 1_555 yes
Cl(13) C(21) C(22) 121.9(7) 1_555 1_555 1_555 yes
C(20) C(21) C(22) 119.5(8) 1_555 1_555 1_555 yes
Cl(14) C(22) C(21) 117.8(7) 1_555 1_555 1_555 yes
Cl(14) C(22) C(23) 121.7(8) 1_555 1_555 1_555 yes
C(21) C(22) C(23) 120.4(9) 1_555 1_555 1_555 yes
Cl(15) C(23) C(22) 120.2(8) 1_555 1_555 1_555 yes
Cl(15) C(23) C(24) 119.3(7) 1_555 1_555 1_555 yes
C(22) C(23) C(24) 120.5(9) 1_555 1_555 1_555 yes
Cl(16) C(24) C(19) 116.5(7) 1_555 1_555 1_555 yes
Cl(16) C(24) C(23) 121.5(7) 1_555 1_555 1_555 yes
C(19) C(24) C(23) 121.7(8) 1_555 1_555 1_555 yes
O(9) C(25) C(26) 101(1) 1_555 1_555 1_555 yes
O(9) C(25) H(1) 110(1) 1_555 1_555 1_555 no
O(9) C(25) H(2) 110(1) 1_555 1_555 1_555 no
C(26) C(25) H(1) 111(2) 1_555 1_555 1_555 no
C(26) C(25) H(2) 112(1) 1_555 1_555 1_555 no
H(1) C(25) H(2) 109(1) 1_555 1_555 1_555 no
C(25) C(26) C(27) 107(2) 1_555 1_555 1_555 yes
C(25) C(26) H(3) 109(2) 1_555 1_555 1_555 no
C(25) C(26) H(4) 108(2) 1_555 1_555 1_555 no
C(27) C(26) C(28) 42(1) 1_555 1_555 1_555 yes
C(27) C(26) H(3) 108(3) 1_555 1_555 1_555 no
C(27) C(26) H(4) 112(3) 1_555 1_555 1_555 no
H(3) C(26) H(4) 111(2) 1_555 1_555 1_555 no
C(26) C(27) C(28) 100(2) 1_555 1_555 1_555 yes
C(26) C(27) H(5) 115(3) 1_555 1_555 1_555 no
C(26) C(27) H(6) 109(3) 1_555 1_555 1_555 no
C(28) C(27) H(5) 110(2) 1_555 1_555 1_555 no
C(28) C(27) H(6) 106(2) 1_555 1_555 1_555 no
H(5) C(27) H(6) 112(2) 1_555 1_555 1_555 no
O(9) C(28) C(27) 100(1) 1_555 1_555 1_555 yes
O(9) C(28) H(7) 111(1) 1_555 1_555 1_555 no
O(9) C(28) H(8) 111(1) 1_555 1_555 1_555 no
C(27) C(28) H(7) 113(1) 1_555 1_555 1_555 no
C(27) C(28) H(8) 111(2) 1_555 1_555 1_555 no
O(10) C(29) C(30) 110(2) 1_555 1_555 1_555 yes
O(10) C(29) H(9) 108(1) 1_555 1_555 1_555 no
O(10) C(29) H(10) 107(2) 1_555 1_555 1_555 no
C(30) C(29) H(9) 110(2) 1_555 1_555 1_555 no
C(30) C(29) H(10) 108(2) 1_555 1_555 1_555 no
H(9) C(29) H(10) 111(2) 1_555 1_555 1_555 no
C(29) C(30) C(31) 104(1) 1_555 1_555 1_555 yes
C(29) C(30) H(11) 109(2) 1_555 1_555 1_555 no
C(29) C(30) H(12) 111(2) 1_555 1_555 1_555 no
C(31) C(30) H(11) 110(2) 1_555 1_555 1_555 no
C(31) C(30) H(12) 110(2) 1_555 1_555 1_555 no
H(11) C(30) H(12) 110(1) 1_555 1_555 1_555 no
C(30) C(31) C(32) 106(1) 1_555 1_555 1_555 yes
C(30) C(31) H(13) 110(1) 1_555 1_555 1_555 no
C(30) C(31) H(14) 111(2) 1_555 1_555 1_555 no
C(32) C(31) H(13) 108(2) 1_555 1_555 1_555 no
C(32) C(31) H(14) 109(1) 1_555 1_555 1_555 no
H(13) C(31) H(14) 110(1) 1_555 1_555 1_555 no
O(10) C(32) C(31) 110(1) 1_555 1_555 1_555 yes
O(10) C(32) H(15) 107(1) 1_555 1_555 1_555 no
O(10) C(32) H(16) 108(1) 1_555 1_555 1_555 no
C(31) C(32) H(15) 109(2) 1_555 1_555 1_555 no
C(31) C(32) H(16) 110(1) 1_555 1_555 1_555 no
H(15) C(32) H(16) 110(2) 1_555 1_555 1_555 no
O(11) C(33) C(34) 107(1) 1_555 1_555 1_555 yes
O(11) C(33) H(17) 109(2) 1_555 1_555 1_555 no
O(11) C(33) H(18) 109(1) 1_555 1_555 1_555 no
C(34) C(33) H(17) 110(1) 1_555 1_555 1_555 no
C(34) C(33) H(18) 109(2) 1_555 1_555 1_555 no
H(17) C(33) H(18) 109(1) 1_555 1_555 1_555 no
C(33) C(34) C(35) 109(2) 1_555 1_555 1_555 yes
C(33) C(34) H(19) 108(2) 1_555 1_555 1_555 no
C(33) C(34) H(20) 109(1) 1_555 1_555 1_555 no
C(35) C(34) H(19) 110(2) 1_555 1_555 1_555 no
C(35) C(34) H(20) 109(3) 1_555 1_555 1_555 no
H(19) C(34) H(20) 110(1) 1_555 1_555 1_555 no
C(34) C(35) C(36) 109(2) 1_555 1_555 1_555 yes
C(34) C(35) H(21) 108(2) 1_555 1_555 1_555 no
C(34) C(35) H(22) 110(2) 1_555 1_555 1_555 no
C(36) C(35) H(21) 108(2) 1_555 1_555 1_555 no
C(36) C(35) H(22) 109(2) 1_555 1_555 1_555 no
H(21) C(35) H(22) 110(2) 1_555 1_555 1_555 no
O(11) C(36) C(35) 106(1) 1_555 1_555 1_555 yes
O(11) C(36) H(23) 109(1) 1_555 1_555 1_555 no
O(11) C(36) H(24) 107(2) 1_555 1_555 1_555 no
C(35) C(36) H(23) 111(2) 1_555 1_555 1_555 no
C(35) C(36) H(24) 111(1) 1_555 1_555 1_555 no
H(23) C(36) H(24) 110(1) 1_555 1_555 1_555 no
O(12) C(37) C(38) 107(1) 1_555 1_555 1_555 yes
O(12) C(37) H(25) 109(1) 1_555 1_555 1_555 no
O(12) C(37) H(26) 108(1) 1_555 1_555 1_555 no
C(38) C(37) H(25) 111(1) 1_555 1_555 1_555 no
C(38) C(37) H(26) 109(2) 1_555 1_555 1_555 no
H(25) C(37) H(26) 110(1) 1_555 1_555 1_555 no
C(37) C(38) C(39) 105(1) 1_555 1_555 1_555 yes
C(37) C(38) H(27) 110(2) 1_555 1_555 1_555 no
C(37) C(38) H(28) 111(2) 1_555 1_555 1_555 no
C(39) C(38) H(27) 110(2) 1_555 1_555 1_555 no
C(39) C(38) H(28) 108(2) 1_555 1_555 1_555 no
H(27) C(38) H(28) 110(1) 1_555 1_555 1_555 no
C(38) C(39) C(40) 106(1) 1_555 1_555 1_555 yes
C(38) C(39) H(29) 108(2) 1_555 1_555 1_555 no
C(38) C(39) H(30) 111(2) 1_555 1_555 1_555 no
C(40) C(39) H(29) 106(2) 1_555 1_555 1_555 no
C(40) C(39) H(30) 111(2) 1_555 1_555 1_555 no
H(29) C(39) H(30) 110(2) 1_555 1_555 1_555 no
O(12) C(40) C(39) 109(1) 1_555 1_555 1_555 yes
O(12) C(40) H(31) 107(1) 1_555 1_555 1_555 no
O(12) C(40) H(32) 110(1) 1_555 1_555 1_555 no
C(39) C(40) H(31) 107(2) 1_555 1_555 1_555 no
C(39) C(40) H(32) 111(2) 1_555 1_555 1_555 no
H(31) C(40) H(32) 110(1) 1_555 1_555 1_555 no
O(13) C(41) C(42) 110(1) 1_555 1_555 1_555 yes
O(13) C(41) H(33) 108(1) 1_555 1_555 1_555 no
O(13) C(41) H(34) 107(1) 1_555 1_555 1_555 no
C(42) C(41) H(33) 110(2) 1_555 1_555 1_555 no
C(42) C(41) H(34) 109(2) 1_555 1_555 1_555 no
H(33) C(41) H(34) 110(1) 1_555 1_555 1_555 no
C(41) C(42) C(43) 106(1) 1_555 1_555 1_555 yes
C(41) C(42) H(35) 109(2) 1_555 1_555 1_555 no
C(41) C(42) H(36) 110(1) 1_555 1_555 1_555 no
C(43) C(42) H(35) 110(1) 1_555 1_555 1_555 no
C(43) C(42) H(36) 110(1) 1_555 1_555 1_555 no
H(35) C(42) H(36) 109(1) 1_555 1_555 1_555 no
C(42) C(43) C(44) 105(1) 1_555 1_555 1_555 yes
C(42) C(43) H(37) 110(1) 1_555 1_555 1_555 no
C(42) C(43) H(38) 110(1) 1_555 1_555 1_555 no
C(44) C(43) H(37) 110(1) 1_555 1_555 1_555 no
C(44) C(43) H(38) 110(1) 1_555 1_555 1_555 no
H(37) C(43) H(38) 110(1) 1_555 1_555 1_555 no
O(13) C(44) C(43) 106(1) 1_555 1_555 1_555 yes
O(13) C(44) H(39) 109(1) 1_555 1_555 1_555 no
O(13) C(44) H(40) 109(1) 1_555 1_555 1_555 no
C(43) C(44) H(39) 110(1) 1_555 1_555 1_555 no
C(43) C(44) H(40) 110(1) 1_555 1_555 1_555 no
H(39) C(44) H(40) 109(1) 1_555 1_555 1_555 no
O(14) C(45) C(46) 106(1) 1_555 1_555 1_555 yes
O(14) C(45) H(41) 107(1) 1_555 1_555 1_555 no
O(14) C(45) H(42) 107(1) 1_555 1_555 1_555 no
C(46) C(45) H(41) 113(2) 1_555 1_555 1_555 no
C(46) C(45) H(42) 112(2) 1_555 1_555 1_555 no
H(41) C(45) H(42) 109(2) 1_555 1_555 1_555 no
C(45) C(46) C(47) 108(2) 1_555 1_555 1_555 yes
C(45) C(46) H(43) 105(1) 1_555 1_555 1_555 no
C(45) C(46) H(44) 107(2) 1_555 1_555 1_555 no
C(47) C(46) H(43) 109(2) 1_555 1_555 1_555 no
C(47) C(46) H(44) 114(2) 1_555 1_555 1_555 no
H(43) C(46) H(44) 110(2) 1_555 1_555 1_555 no
C(46) C(47) C(48) 99(2) 1_555 1_555 1_555 yes
C(46) C(47) H(45) 111(2) 1_555 1_555 1_555 no
C(46) C(47) H(46) 106(2) 1_555 1_555 1_555 no
C(48) C(47) H(45) 115(3) 1_555 1_555 1_555 no
C(48) C(47) H(46) 111(2) 1_555 1_555 1_555 no
H(45) C(47) H(46) 110(2) 1_555 1_555 1_555 no
O(14) C(48) C(47) 119(2) 1_555 1_555 1_555 yes
O(14) C(48) H(47) 107(2) 1_555 1_555 1_555 no
O(14) C(48) H(48) 107(2) 1_555 1_555 1_555 no
C(47) C(48) H(47) 106(2) 1_555 1_555 1_555 no
C(47) C(48) H(48) 104(2) 1_555 1_555 1_555 no
H(47) C(48) H(48) 110(2) 1_555 1_555 1_555 no
O(15) C(49) C(50) 110(2) 1_555 1_555 1_555 yes
O(15) C(49) H(49) 103(2) 1_555 1_555 1_555 no
O(15) C(49) H(50) 104(1) 1_555 1_555 1_555 no
C(50) C(49) H(49) 112(2) 1_555 1_555 1_555 no
C(50) C(49) H(50) 114(2) 1_555 1_555 1_555 no
H(49) C(49) H(50) 109(2) 1_555 1_555 1_555 no
C(49) C(50) C(51) 101(2) 1_555 1_555 1_555 yes
C(49) C(50) H(51) 105(2) 1_555 1_555 1_555 no
C(49) C(50) H(52) 105(2) 1_555 1_555 1_555 no
C(51) C(50) H(51) 116(2) 1_555 1_555 1_555 no
C(51) C(50) H(52) 116(3) 1_555 1_555 1_555 no
H(51) C(50) H(52) 109(2) 1_555 1_555 1_555 no
C(50) C(51) C(52) 113(2) 1_555 1_555 1_555 yes
C(50) C(51) H(53) 106(3) 1_555 1_555 1_555 no
C(50) C(51) H(54) 104(3) 1_555 1_555 1_555 no
C(52) C(51) H(53) 113(3) 1_555 1_555 1_555 no
C(52) C(51) H(54) 111(3) 1_555 1_555 1_555 no
H(53) C(51) H(54) 106(2) 1_555 1_555 1_555 no
O(15) C(52) C(51) 104(2) 1_555 1_555 1_555 yes
O(15) C(52) H(55) 112(1) 1_555 1_555 1_555 no
O(15) C(52) H(56) 112(2) 1_555 1_555 1_555 no
C(51) C(52) H(55) 107(2) 1_555 1_555 1_555 no
C(51) C(52) H(56) 106(2) 1_555 1_555 1_555 no
H(55) C(52) H(56) 111(2) 1_555 1_555 1_555 no
O(16) C(53) C(54) 107(1) 1_555 1_555 1_555 yes
O(16) C(53) H(57) 110(1) 1_555 1_555 1_555 no
O(16) C(53) H(58) 109(1) 1_555 1_555 1_555 no
C(54) C(53) H(57) 110(1) 1_555 1_555 1_555 no
C(54) C(53) H(58) 109(1) 1_555 1_555 1_555 no
H(57) C(53) H(58) 109(1) 1_555 1_555 1_555 no
C(53) C(54) C(55) 102(1) 1_555 1_555 1_555 yes
C(53) C(54) H(59) 110(1) 1_555 1_555 1_555 no
C(53) C(54) H(60) 110(1) 1_555 1_555 1_555 no
C(55) C(54) H(59) 111(1) 1_555 1_555 1_555 no
C(55) C(54) H(60) 110(1) 1_555 1_555 1_555 no
H(59) C(54) H(60) 110(2) 1_555 1_555 1_555 no
C(54) C(55) C(56) 105(1) 1_555 1_555 1_555 yes
C(54) C(55) H(61) 110(1) 1_555 1_555 1_555 no
C(54) C(55) H(62) 110(1) 1_555 1_555 1_555 no
C(56) C(55) H(61) 109(1) 1_555 1_555 1_555 no
C(56) C(55) H(62) 109(1) 1_555 1_555 1_555 no
H(61) C(55) H(62) 110(1) 1_555 1_555 1_555 no
O(16) C(56) C(55) 110(1) 1_555 1_555 1_555 yes
O(16) C(56) H(63) 107(1) 1_555 1_555 1_555 no
O(16) C(56) H(64) 108(1) 1_555 1_555 1_555 no
C(55) C(56) H(63) 110(1) 1_555 1_555 1_555 no
C(55) C(56) H(64) 110(1) 1_555 1_555 1_555 no
H(63) C(56) H(64) 109(1) 1_555 1_555 1_555 no

loop_
_geom_bond_atom_site_label_1
_geom_bond_atom_site_label_2
_geom_bond_distance
_geom_bond_site_symmetry_1
_geom_bond_site_symmetry_2
_geom_bond_publ_flag
Ru(1) Ru(2) 2.273(1) 1_555 1_555 yes
Ru(1) O(1) 2.017(6) 1_555 1_555 yes
Ru(1) O(2) 2.026(6) 1_555 1_555 yes
Ru(1) O(3) 2.038(5) 1_555 1_555 yes
Ru(1) O(4) 2.012(6) 1_555 1_555 yes
Ru(1) O(9) 2.434(7) 1_555 1_555 yes
Ru(2) O(5) 1.997(5) 1_555 1_555 yes
Ru(2) O(6) 2.021(5) 1_555 1_555 yes
Ru(2) O(7) 2.030(6) 1_555 1_555 yes
Ru(2) O(8) 2.011(6) 1_555 1_555 yes
Cl(1) C(3) 1.712(9) 1_555 1_555 yes
Cl(2) C(4) 1.73(1) 1_555 1_555 yes
Cl(3) C(5) 1.73(1) 1_555 1_555 yes
Cl(4) C(6) 1.708(8) 1_555 1_555 yes
Cl(5) C(9) 1.754(8) 1_555 1_555 yes
Cl(6) C(10) 1.710(10) 1_555 1_555 yes
Cl(7) C(11) 1.702(10) 1_555 1_555 yes
Cl(8) C(12) 1.739(8) 1_555 1_555 yes
Cl(9) C(15) 1.726(8) 1_555 1_555 yes
Cl(10) C(16) 1.720(9) 1_555 1_555 yes
Cl(11) C(17) 1.739(10) 1_555 1_555 yes
Cl(12) C(18) 1.718(8) 1_555 1_555 yes
Cl(13) C(21) 1.721(8) 1_555 1_555 yes
Cl(14) C(22) 1.73(1) 1_555 1_555 yes
Cl(15) C(23) 1.729(10) 1_555 1_555 yes
Cl(16) C(24) 1.735(8) 1_555 1_555 yes
Na(1) O(2) 2.500(5) 1_555 1_555 yes
Na(1) O(6) 2.515(7) 1_555 1_555 yes
Na(1) O(17) 2.507(8) 1_555 1_555 yes
Na(1) O(18) 2.566(6) 1_555 1_555 yes
Na(1) O(19) 2.384(8) 1_555 1_555 yes
Na(2) O(3) 2.401(7) 1_555 1_555 yes
Na(2) O(7) 2.516(5) 1_555 1_555 yes
Na(2) O(17*) 2.457(8) 1_555 2_555 yes
Na(2) O(18*) 2.408(9) 1_555 2_555 yes
Na(2) O(19*) 2.463(7) 1_555 2_555 yes
Na(3) O(10) 2.386(10) 1_555 1_555 yes
Na(3) O(11) 2.33(1) 1_555 1_555 yes
Na(3) O(12) 2.348(9) 1_555 1_555 yes
Na(3) O(13) 2.32(1) 1_555 1_555 yes
Na(3) O(14) 2.39(1) 1_555 1_555 yes
O(1) C(1) 1.33(1) 1_555 1_555 yes
O(2) C(2) 1.35(1) 1_555 1_555 yes
O(3) C(7) 1.328(10) 1_555 1_555 yes
O(4) C(8) 1.323(10) 1_555 1_555 yes
O(5) C(13) 1.330(10) 1_555 1_555 yes
O(6) C(14) 1.34(1) 1_555 1_555 yes
O(7) C(19) 1.30(1) 1_555 1_555 yes
O(8) C(20) 1.34(1) 1_555 1_555 yes
O(9) C(25) 1.38(1) 1_555 1_555 yes
O(9) C(28) 1.41(1) 1_555 1_555 yes
O(10) C(29) 1.39(2) 1_555 1_555 yes
O(10) C(32) 1.42(2) 1_555 1_555 yes
O(11) C(33) 1.35(2) 1_555 1_555 yes
O(11) C(36) 1.37(2) 1_555 1_555 yes
O(12) C(37) 1.41(2) 1_555 1_555 yes
O(12) C(40) 1.36(2) 1_555 1_555 yes
O(13) C(41) 1.41(2) 1_555 1_555 yes
O(13) C(44) 1.38(2) 1_555 1_555 yes
O(14) C(45) 1.42(2) 1_555 1_555 yes
O(14) C(48) 1.28(2) 1_555 1_555 yes
O(15) C(49) 1.35(3) 1_555 1_555 yes
O(15) C(52) 1.42(3) 1_555 1_555 yes
O(16) C(53) 1.44(2) 1_555 1_555 yes
O(16) C(56) 1.35(2) 1_555 1_555 yes
C(1) C(2) 1.41(1) 1_555 1_555 yes
C(1) C(6) 1.41(1) 1_555 1_555 yes
C(2) C(3) 1.38(1) 1_555 1_555 yes
C(3) C(4) 1.42(1) 1_555 1_555 yes
C(4) C(5) 1.34(1) 1_555 1_555 yes
C(5) C(6) 1.42(1) 1_555 1_555 yes
C(7) C(8) 1.433(10) 1_555 1_555 yes
C(7) C(12) 1.39(1) 1_555 1_555 yes
C(8) C(9) 1.38(1) 1_555 1_555 yes
C(9) C(10) 1.38(1) 1_555 1_555 yes
C(10) C(11) 1.43(1) 1_555 1_555 yes
C(11) C(12) 1.38(1) 1_555 1_555 yes
C(13) C(14) 1.458(10) 1_555 1_555 yes
C(13) C(18) 1.39(1) 1_555 1_555 yes
C(14) C(15) 1.38(1) 1_555 1_555 yes
C(15) C(16) 1.40(1) 1_555 1_555 yes
C(16) C(17) 1.38(1) 1_555 1_555 yes
C(17) C(18) 1.40(1) 1_555 1_555 yes
C(19) C(20) 1.42(1) 1_555 1_555 yes
C(19) C(24) 1.41(1) 1_555 1_555 yes
C(20) C(21) 1.40(1) 1_555 1_555 yes
C(21) C(22) 1.42(1) 1_555 1_555 yes
C(22) C(23) 1.35(1) 1_555 1_555 yes
C(23) C(24) 1.39(1) 1_555 1_555 yes
C(25) C(26) 1.43(3) 1_555 1_555 yes
C(26) C(27) 1.35(3) 1_555 1_555 yes
C(27) C(28) 1.55(3) 1_555 1_555 yes
C(29) C(30) 1.44(3) 1_555 1_555 yes
C(30) C(31) 1.43(3) 1_555 1_555 yes
C(31) C(32) 1.39(2) 1_555 1_555 yes
C(33) C(34) 1.44(3) 1_555 1_555 yes
C(34) C(35) 1.14(3) 1_555 1_555 yes
C(35) C(36) 1.43(3) 1_555 1_555 yes
C(37) C(38) 1.38(2) 1_555 1_555 yes
C(38) C(39) 1.39(3) 1_555 1_555 yes
C(39) C(40) 1.39(2) 1_555 1_555 yes
C(41) C(42) 1.40(2) 1_555 1_555 yes
C(42) C(43) 1.40(2) 1_555 1_555 yes
C(43) C(44) 1.51(2) 1_555 1_555 yes
C(45) C(46) 1.44(2) 1_555 1_555 yes
C(46) C(47) 1.42(3) 1_555 1_555 yes
C(47) C(48) 1.39(3) 1_555 1_555 yes
C(49) C(50) 1.44(3) 1_555 1_555 yes
C(50) C(51) 1.37(4) 1_555 1_555 yes
C(51) C(52) 1.37(4) 1_555 1_555 yes
C(53) C(54) 1.51(2) 1_555 1_555 yes
C(54) C(55) 1.47(2) 1_555 1_555 yes
C(55) C(56) 1.43(2) 1_555 1_555 yes
C(25) H(1) 0.96 1_555 1_555 no
C(25) H(2) 0.95 1_555 1_555 no
C(26) H(3) 0.93 1_555 1_555 no
C(26) H(4) 0.94 1_555 1_555 no
C(27) H(5) 0.90 1_555 1_555 no
C(27) H(6) 0.96 1_555 1_555 no
C(28) H(7) 0.95 1_555 1_555 no
C(28) H(8) 0.95 1_555 1_555 no
C(29) H(9) 0.93 1_555 1_555 no
C(29) H(10) 0.95 1_555 1_555 no
C(30) H(11) 0.95 1_555 1_555 no
C(30) H(12) 0.94 1_555 1_555 no
C(31) H(13) 0.95 1_555 1_555 no
C(31) H(14) 0.94 1_555 1_555 no
C(32) H(15) 0.95 1_555 1_555 no
C(32) H(16) 0.94 1_555 1_555 no
C(33) H(17) 0.94 1_555 1_555 no
C(33) H(18) 0.95 1_555 1_555 no
C(34) H(19) 0.95 1_555 1_555 no
C(34) H(20) 0.94 1_555 1_555 no
C(35) H(21) 0.96 1_555 1_555 no
C(35) H(22) 0.92 1_555 1_555 no
C(36) H(23) 0.93 1_555 1_555 no
C(36) H(24) 0.96 1_555 1_555 no
C(37) H(25) 0.94 1_555 1_555 no
C(37) H(26) 0.95 1_555 1_555 no
C(38) H(27) 0.94 1_555 1_555 no
C(38) H(28) 0.95 1_555 1_555 no
C(39) H(29) 0.96 1_555 1_555 no
C(39) H(30) 0.92 1_555 1_555 no
C(40) H(31) 0.96 1_555 1_555 no
C(40) H(32) 0.92 1_555 1_555 no
C(41) H(33) 0.93 1_555 1_555 no
C(41) H(34) 0.95 1_555 1_555 no
C(42) H(35) 0.95 1_555 1_555 no
C(42) H(36) 0.95 1_555 1_555 no
C(43) H(37) 0.95 1_555 1_555 no
C(43) H(38) 0.94 1_555 1_555 no
C(44) H(39) 0.95 1_555 1_555 no
C(44) H(40) 0.95 1_555 1_555 no
C(45) H(41) 0.95 1_555 1_555 no
C(45) H(42) 0.95 1_555 1_555 no
C(46) H(43) 0.96 1_555 1_555 no
C(46) H(44) 0.93 1_555 1_555 no
C(47) H(45) 0.92 1_555 1_555 no
C(47) H(46) 0.97 1_555 1_555 no
C(48) H(47) 0.94 1_555 1_555 no
C(48) H(48) 0.94 1_555 1_555 no
C(49) H(49) 0.96 1_555 1_555 no
C(49) H(50) 0.94 1_555 1_555 no
C(50) H(51) 0.94 1_555 1_555 no
C(50) H(52) 0.95 1_555 1_555 no
C(51) H(53) 0.95 1_555 1_555 no
C(51) H(54) 0.98 1_555 1_555 no
C(52) H(55) 0.94 1_555 1_555 no
C(52) H(56) 0.94 1_555 1_555 no
C(53) H(57) 0.94 1_555 1_555 no
C(53) H(58) 0.95 1_555 1_555 no
C(54) H(59) 0.94 1_555 1_555 no
C(54) H(60) 0.94 1_555 1_555 no
C(55) H(61) 0.95 1_555 1_555 no
C(55) H(62) 0.94 1_555 1_555 no
C(56) H(63) 0.95 1_555 1_555 no
C(56) H(64) 0.94 1_555 1_555 no

loop_
_geom_contact_atom_site_label_1
_geom_contact_atom_site_label_2
_geom_contact_distance
_geom_contact_site_symmetry_1
_geom_contact_site_symmetry_2
Ru(1) C(25) 3.39(1) 1_555 1_555
Ru(1) C(28) 3.40(1) 1_555 1_555
Cl(1) Na(1) 3.089(5) 1_555 1_555
Cl(1) Cl(4) 3.268(3) 1_555 1_554
Cl(1) O(17) 3.563(7) 1_555 1_555
Cl(2) C(43) 3.57(2) 1_555 1_565
Cl(4) O(17) 3.405(8) 1_555 1_556
Cl(5) Cl(8) 3.306(3) 1_555 1_554
Cl(5) O(19) 3.590(7) 1_555 1_555
Cl(6) Cl(7) 3.429(4) 1_555 2_757
Cl(8) Na(2) 3.109(5) 1_555 1_555
Cl(9) Na(1) 2.999(4) 1_555 1_555
Cl(9) Cl(12) 3.308(3) 1_555 1_554
Cl(9) O(18) 3.419(7) 1_555 1_555
Cl(12) O(18) 3.497(7) 1_555 1_556
Cl(13) Cl(16) 3.321(3) 1_555 1_554
Cl(13) O(19) 3.466(7) 1_555 1_555
Cl(15) O(11) 3.424(10) 1_555 1_556
Cl(16) Na(2) 3.105(5) 1_555 1_555
Na(1) O(2) 2.500(6) 1_555 1_555
Na(1) O(17) 2.507(7) 1_555 1_555
Na(1) O(6) 2.515(6) 1_555 1_555
Na(1) O(18) 2.566(6) 1_555 1_555
Na(1) Na(2) 3.318(4) 1_555 1_554
Na(1) C(14) 3.328(8) 1_555 1_555
Na(1) C(2) 3.409(9) 1_555 1_555
Na(2) O(7) 2.516(6) 1_555 1_555
Na(2) C(19) 3.329(9) 1_555 1_555
Na(2) C(7) 3.361(8) 1_555 1_555
Na(3) C(41) 3.26(2) 1_555 1_555
Na(3) C(33) 3.26(2) 1_555 1_555
Na(3) C(40) 3.30(2) 1_555 1_555
Na(3) C(48) 3.32(2) 1_555 1_555
Na(3) C(44) 3.42(2) 1_555 1_555
Na(3) C(36) 3.42(2) 1_555 1_555
Na(3) C(32) 3.43(2) 1_555 1_555
Na(3) C(29) 3.44(2) 1_555 1_555
Na(3) C(37) 3.45(2) 1_555 1_555
Na(3) C(45) 3.47(2) 1_555 1_555
O(1) O(17) 2.879(8) 1_555 1_556
O(1) O(9) 2.931(9) 1_555 1_555
O(1) C(25) 3.20(1) 1_555 1_555
O(2) O(9) 2.978(9) 1_555 1_555
O(2) C(28) 3.24(1) 1_555 1_555
O(3) O(9) 2.99(1) 1_555 1_555
O(3) O(17) 3.361(8) 1_555 1_556
O(3) C(25) 3.41(2) 1_555 1_555
O(4) O(19) 2.834(7) 1_555 1_555
O(4) O(9) 2.90(1) 1_555 1_555
O(4) C(28) 3.32(2) 1_555 1_555
O(5) O(18) 2.851(7) 1_555 1_556
O(5) C(35) 3.58(2) 1_555 2_656
O(7) O(18) 3.275(8) 1_555 1_556
O(8) O(19) 2.863(8) 1_555 1_555
O(9) C(8) 3.36(1) 1_555 1_555
O(9) C(1) 3.36(1) 1_555 1_555
O(9) C(7) 3.37(1) 1_555 1_555
O(9) C(2) 3.39(1) 1_555 1_555
O(10) O(14) 3.15(1) 1_555 1_555
O(10) O(11) 3.39(1) 1_555 1_555
O(10) C(33) 3.44(2) 1_555 1_555
O(10) O(13) 3.59(2) 1_555 1_555
O(11) O(12) 3.30(1) 1_555 1_555
O(11) O(13) 3.48(2) 1_555 1_555
O(12) O(14) 3.30(1) 1_555 1_555
O(12) O(13) 3.48(1) 1_555 1_555
O(12) C(36) 3.54(2) 1_555 1_555
O(12) C(48) 3.60(3) 1_555 1_555
O(15) O(17) 2.78(1) 1_555 1_555
O(15) C(25) 3.55(2) 1_555 1_554
O(15) C(28) 3.59(2) 1_555 1_555
O(16) O(18) 2.72(1) 1_555 2_655
O(17) O(18) 3.071(9) 1_555 1_555
O(17) O(19) 3.167(10) 1_555 1_555
O(17) C(49) 3.52(2) 1_555 1_555
O(18) O(19) 3.219(8) 1_555 1_555
O(18) C(56) 3.56(2) 1_555 2_655
C(4) C(26) 3.50(2) 1_555 2_767
